data_1509370
loop_
_publ_author_name
'Merlo, F.'
'Fornasini, M.L.'
'Pani, M.'

_publ_section_title
;
 RMX compounds formed by alkaline earths, europium and ytterbium. IV:
 ternary phases with M = Ag and X =Si, Ge, Sn, Pb
;
_journal_name_full 'Journal of Alloys Compd.'
_journal_page_first 289
_journal_page_last 295
_journal_paper_doi 10.1016/0925-8388(95)01952-9
_journal_volume 232
_journal_year 1996
_chemical_formula_sum 'Ag Ge Sr'
_chemical_name_systematic 'Sr Ag Ge'
_space_group_IT_number 12
_symmetry_space_group_name_Hall '-C 2y'
_symmetry_space_group_name_H-M 'C 1 2/m 1'
_cell_angle_alpha 90
_cell_angle_beta 98.64
_cell_angle_gamma 90
_cell_formula_units_Z 10
_cell_length_a 11.064
_cell_length_b 4.671
_cell_length_c 14.171
_cell_volume 724.046
_citation_journal_id_ASTM JALCEU
_cod_data_source_file silver1-2_293.cif
_cod_data_source_block Ag1Ge1Sr1
_cod_original_cell_volume 724.0455
_cod_original_formula_sum 'Ag1 Ge1 Sr1'
_cod_database_code 1509370

loop_
_symmetry_equiv_pos_as_xyz
x,y,z
-x,y,-z
-x,-y,-z
x,-y,z
x+1/2,y+1/2,z
-x+1/2,y+1/2,-z
-x+1/2,-y+1/2,-z
x+1/2,-y+1/2,z

loop_
_atom_site_label
_atom_site_type_symbol
_atom_site_fract_x
_atom_site_fract_y
_atom_site_fract_z
_atom_site_occupancy
_atom_site_U_iso_or_equiv
Ge5 Ge 0.4646 0 0.1954 0.5 0.0
Ge3 Ge 0.2976 0 0.0388 0.5 0.0
Ag4 Ag 0.3125 0 0.3495 0.5 0.0
Ag3 Ag 0.2976 0 0.0388 0.5 0.0
Sr3 Sr 0 0 0 1 0.0
Ge2 Ge 0.0843 0 0.5838 0.5 0.0
Ag2 Ag 0.0843 0 0.5838 0.5 0.0
Ge4 Ge 0.3125 0 0.3495 0.5 0.0
Ge1 Ge 0.0682 0 0.2563 0.5 0.0
Ag5 Ag 0.4646 0 0.1954 0.5 0.0
Sr2 Sr 0.7601 0 0.1897 1 0.0
Sr1 Sr 0.3805 0 0.5839 1 0.0
Ag1 Ag 0.0682 0 0.2563 0.5 0.0
